data_7700466
loop_
_publ_author_name
'Do, Thomas H.'
'Brown, Seth N.'

_publ_section_title
;
 Mono- and bimetallic pentacoordinate silicon complexes of a chelating
 bis(catecholimine) ligand.
;
_journal_issue 30
_journal_name_full 'Dalton transactions (Cambridge, England : 2003)'
_journal_page_first 11565
_journal_page_last 11574
_journal_paper_doi 10.1039/c9dt02475a
_journal_volume 48
_journal_year 2019
_chemical_formula_moiety 'C45 H56 N2 O5'
_chemical_formula_sum 'C45 H56 N2 O5'
_chemical_formula_weight 704.91
_chemical_name_common XbicH4
_chemical_name_systematic 9,9-dimethylxanthene-4,5-bis(4,6-di-tert-butyl-2,3-dihydroxy-benzaldimine)
_space_group_crystal_system triclinic
_space_group_IT_number 2
_space_group_name_Hall '-P 1'
_space_group_name_H-M_alt 'P -1'
_symmetry_space_group_name_Hall '-P 1'
_symmetry_space_group_name_H-M 'P -1'
_atom_sites_solution_hydrogens difmap
_atom_sites_solution_primary direct
_atom_sites_solution_secondary difmap
_audit_creation_method SHELXL-2016/4
_audit_update_record
;
2019-06-11 deposited with the CCDC.    2019-07-05 downloaded from the CCDC.
;
_cell_angle_alpha 68.6189(17)
_cell_angle_beta 80.0462(18)
_cell_angle_gamma 73.9409(17)
_cell_formula_units_Z 2
_cell_length_a 9.8219(5)
_cell_length_b 14.8289(8)
_cell_length_c 15.3393(8)
_cell_measurement_reflns_used 7625
_cell_measurement_temperature 120(2)
_cell_measurement_theta_max 25.84
_cell_measurement_theta_min 2.36
_cell_volume 1992.71(18)
_computing_cell_refinement 'Bruker SAINT (Bruker, 2015)'
_computing_data_collection 'Bruker APEX-3 (Bruker, 2015)'
_computing_data_reduction 'Bruker SAINT (Bruker, 2015)'
_computing_molecular_graphics 'Bruker XP (Bruker, 2015)'
_computing_publication_material 'CIFTAB (Sheldrick, 2008)'
_computing_structure_refinement 'SHELXL-2016/4 (Sheldrick, 2016)'
_computing_structure_solution 'SHELXT-2014/2 (Sheldrick, 2015)'
_diffrn_ambient_temperature 120(2)
_diffrn_detector_area_resol_mean 8.33
_diffrn_measured_fraction_theta_full 1.000
_diffrn_measured_fraction_theta_max 0.997
_diffrn_measurement_device_type 'Bruker Kappa X8-APEX-II'
_diffrn_measurement_method 'combination of \w and \f-scans'
_diffrn_radiation_monochromator graphite
_diffrn_radiation_source 'fine-focus sealed tube'
_diffrn_radiation_type MoK\a
_diffrn_radiation_wavelength 0.71073
_diffrn_reflns_av_R_equivalents 0.0539
_diffrn_reflns_av_unetI/netI 0.0527
_diffrn_reflns_Laue_measured_fraction_full 1.000
_diffrn_reflns_Laue_measured_fraction_max 0.997
_diffrn_reflns_limit_h_max 13
_diffrn_reflns_limit_h_min -13
_diffrn_reflns_limit_k_max 13
_diffrn_reflns_limit_k_min -19
_diffrn_reflns_limit_l_max 20
_diffrn_reflns_limit_l_min -20
_diffrn_reflns_number 49269
_diffrn_reflns_point_group_measured_fraction_full 1.000
_diffrn_reflns_point_group_measured_fraction_max 0.997
_diffrn_reflns_theta_full 25.242
_diffrn_reflns_theta_max 28.600
_diffrn_reflns_theta_min 1.430
_exptl_absorpt_coefficient_mu 0.076
_exptl_absorpt_correction_T_max 0.7457
_exptl_absorpt_correction_T_min 0.6597
_exptl_absorpt_correction_type numerical
_exptl_absorpt_process_details
;
 SADABS 2016/2: Krause, L., Herbst-Irmer, R., Sheldrick G.M. & Stalke D.,
 J. Appl. Cryst. 48 (2015) 3-10
;
_exptl_crystal_colour orange
_exptl_crystal_density_diffrn 1.175
_exptl_crystal_density_method 'not measured'
_exptl_crystal_description 'polyhedron block'
_exptl_crystal_F_000 760
_exptl_crystal_recrystallization_method 'Crystals were deposited by slow evaporationof XbicH4 in acetone.'
_exptl_crystal_size_max 0.247
_exptl_crystal_size_mid 0.197
_exptl_crystal_size_min 0.111
_exptl_transmission_factor_max 0.7457
_exptl_transmission_factor_min 0.6597
_refine_diff_density_max 0.310
_refine_diff_density_min -0.259
_refine_diff_density_rms 0.048
_refine_ls_extinction_method none
_refine_ls_goodness_of_fit_ref 1.025
_refine_ls_hydrogen_treatment refall
_refine_ls_matrix_type full
_refine_ls_number_parameters 693
_refine_ls_number_reflns 10186
_refine_ls_number_restraints 0
_refine_ls_restrained_S_all 1.025
_refine_ls_R_factor_all 0.0896
_refine_ls_R_factor_gt 0.0503
_refine_ls_shift/su_max 0.000
_refine_ls_shift/su_mean 0.000
_refine_ls_structure_factor_coef Fsqd
_refine_ls_weighting_details 'w=1/[\s^2^(Fo^2^)+(0.0675P)^2^+0.2363P] where P=(Fo^2^+2Fc^2^)/3'
_refine_ls_weighting_scheme calc
_refine_ls_wR_factor_gt 0.1164
_refine_ls_wR_factor_ref 0.1349
_reflns_Friedel_coverage 0.000
_reflns_number_gt 6747
_reflns_number_total 10186
_reflns_threshold_expression 'I > 2\s(I)'
_cod_data_source_file c9dt02475a2.cif
_cod_data_source_block xbic
_cod_depositor_comments 'Adding full bibliography for 7700466--7700470.cif.'
_cod_database_code 7700466
_shelx_shelxl_version_number 2016/4
_shelx_space_group_comment
;
The symmetry employed for this shelxl refinement is uniquely defined
by the following loop, which should always be used as a source of
symmetry information in preference to the above space-group names.
They are only intended as comments.
;
_shelx_estimated_absorpt_t_min 0.982
_shelx_estimated_absorpt_t_max 0.992

loop_
_space_group_symop_operation_xyz
'x, y, z'
'-x, -y, -z'

loop_
_atom_site_label
_atom_site_type_symbol
_atom_site_fract_x
_atom_site_fract_y
_atom_site_fract_z
_atom_site_U_iso_or_equiv
_atom_site_adp_type
_atom_site_occupancy
_atom_site_site_symmetry_order
_atom_site_calc_flag
O1 O 0.48938(12) 0.21640(8) 0.40787(8) 0.0259(3) Uani 1 1 d
H1 H 0.441(2) 0.1872(17) 0.4606(16) 0.053(7) Uiso 1 1 d
O2 O 0.22425(12) 0.24595(8) 0.47367(7) 0.0225(2) Uani 1 1 d
H2 H 0.123(3) 0.2624(18) 0.4905(16) 0.073(8) Uiso 1 1 d
O3 O 0.24565(12) 0.23273(9) 0.21100(9) 0.0311(3) Uani 1 1 d
H3 H 0.216(3) 0.2459(18) 0.2671(17) 0.065(7) Uiso 1 1 d
O4 O 0.05795(12) 0.18471(8) 0.35007(8) 0.0251(3) Uani 1 1 d
H4 H -0.013(2) 0.1559(16) 0.3995(15) 0.050(6) Uiso 1 1 d
O5 O -0.19307(10) 0.21538(7) 0.52557(7) 0.0201(2) Uani 1 1 d
N1 N -0.02937(13) 0.34543(9) 0.46256(9) 0.0197(3) Uani 1 1 d
N2 N -0.12081(13) 0.08569(9) 0.43847(8) 0.0188(3) Uani 1 1 d
C11 C 0.39563(15) 0.29699(11) 0.35503(10) 0.0195(3) Uani 1 1 d
C12 C 0.25346(16) 0.31213(11) 0.38921(10) 0.0188(3) Uani 1 1 d
C13 C 0.15031(15) 0.39224(11) 0.33899(10) 0.0180(3) Uani 1 1 d
C14 C 0.19237(16) 0.45656(11) 0.25066(11) 0.0214(3) Uani 1 1 d
C15 C 0.33559(16) 0.43907(12) 0.22131(11) 0.0216(3) Uani 1 1 d
H15 H 0.3681(17) 0.4841(12) 0.1633(11) 0.019(4) Uiso 1 1 d
C16 C 0.44090(15) 0.36133(11) 0.27140(10) 0.0197(3) Uani 1 1 d
C17 C 0.59769(16) 0.34943(12) 0.23493(11) 0.0234(3) Uani 1 1 d
C171 C 0.6515(2) 0.25044(15) 0.21628(16) 0.0362(4) Uani 1 1 d
H17C H 0.642(2) 0.1904(17) 0.2769(16) 0.055(6) Uiso 1 1 d
H17B H 0.601(2) 0.2501(16) 0.1664(15) 0.049(6) Uiso 1 1 d
H17A H 0.754(2) 0.2438(15) 0.1924(13) 0.043(5) Uiso 1 1 d
C172 C 0.68430(19) 0.35041(15) 0.30806(13) 0.0295(4) Uani 1 1 d
H17F H 0.659(2) 0.4137(16) 0.3194(14) 0.046(6) Uiso 1 1 d
H17E H 0.668(2) 0.3018(15) 0.3688(14) 0.038(5) Uiso 1 1 d
H17D H 0.782(2) 0.3454(14) 0.2837(13) 0.041(5) Uiso 1 1 d
C173 C 0.62191(19) 0.43283(16) 0.14406(13) 0.0352(4) Uani 1 1 d
H17I H 0.571(2) 0.4349(14) 0.0909(14) 0.040(5) Uiso 1 1 d
H17H H 0.589(2) 0.5019(16) 0.1517(14) 0.045(6) Uiso 1 1 d
H17G H 0.721(2) 0.4250(14) 0.1250(13) 0.041(5) Uiso 1 1 d
C18 C 0.08687(17) 0.54171(13) 0.18590(12) 0.0311(4) Uani 1 1 d
C181 C 0.1605(2) 0.59021(19) 0.09005(15) 0.0508(6) Uani 1 1 d
H18C H 0.090(2) 0.6420(16) 0.0493(15) 0.050(6) Uiso 1 1 d
H18B H 0.231(2) 0.6247(15) 0.0942(14) 0.047(6) Uiso 1 1 d
H18A H 0.211(3) 0.5370(18) 0.0545(16) 0.064(7) Uiso 1 1 d
C182 C 0.0211(2) 0.62445(14) 0.22833(18) 0.0446(5) Uani 1 1 d
H18F H -0.044(3) 0.685(2) 0.1826(18) 0.077(8) Uiso 1 1 d
H18E H -0.039(2) 0.6052(17) 0.2950(16) 0.058(6) Uiso 1 1 d
H18D H 0.094(3) 0.6540(18) 0.2381(16) 0.064(7) Uiso 1 1 d
C183 C -0.0263(2) 0.50021(17) 0.16559(14) 0.0384(5) Uani 1 1 d
H18I H 0.020(3) 0.444(2) 0.1359(18) 0.081(8) Uiso 1 1 d
H18H H -0.089(2) 0.4707(16) 0.2210(15) 0.052(6) Uiso 1 1 d
H18G H -0.087(2) 0.5534(17) 0.1184(15) 0.054(6) Uiso 1 1 d
C19 C 0.00632(16) 0.40698(11) 0.38413(11) 0.0194(3) Uani 1 1 d
H19 H -0.0623(17) 0.4646(12) 0.3531(10) 0.015(4) Uiso 1 1 d
C21 C 0.17555(16) 0.16471(11) 0.21210(11) 0.0209(3) Uani 1 1 d
C22 C 0.07549(16) 0.13765(11) 0.28714(10) 0.0202(3) Uani 1 1 d
C23 C -0.00173(15) 0.06834(11) 0.29425(10) 0.0184(3) Uani 1 1 d
C24 C 0.02476(15) 0.02453(11) 0.22262(10) 0.0186(3) Uani 1 1 d
C25 C 0.12442(15) 0.05455(11) 0.14992(11) 0.0201(3) Uani 1 1 d
H25 H 0.1420(17) 0.0259(12) 0.1011(12) 0.024(4) Uiso 1 1 d
C26 C 0.20203(15) 0.12372(11) 0.14144(10) 0.0202(3) Uani 1 1 d
C27 C 0.31090(16) 0.15289(12) 0.05869(11) 0.0238(3) Uani 1 1 d
C271 C 0.3183(2) 0.10034(18) -0.01154(13) 0.0375(5) Uani 1 1 d
H27C H 0.347(2) 0.0235(16) 0.0205(13) 0.040(5) Uiso 1 1 d
H27B H 0.388(2) 0.1256(15) -0.0637(15) 0.049(6) Uiso 1 1 d
H27A H 0.222(2) 0.1214(16) -0.0417(15) 0.058(6) Uiso 1 1 d
C272 C 0.45841(18) 0.12223(15) 0.09478(13) 0.0298(4) Uani 1 1 d
H27F H 0.484(2) 0.0482(17) 0.1267(14) 0.047(6) Uiso 1 1 d
H27E H 0.4623(19) 0.1482(14) 0.1425(13) 0.035(5) Uiso 1 1 d
H27D H 0.528(2) 0.1480(14) 0.0408(14) 0.040(5) Uiso 1 1 d
C273 C 0.2726(2) 0.26500(15) 0.00757(15) 0.0420(5) Uani 1 1 d
H27I H 0.178(3) 0.2849(18) -0.0142(16) 0.070(8) Uiso 1 1 d
H27H H 0.274(2) 0.3040(16) 0.0501(15) 0.050(6) Uiso 1 1 d
H27G H 0.341(2) 0.2868(15) -0.0477(15) 0.047(6) Uiso 1 1 d
C28 C -0.05429(15) -0.05136(11) 0.22172(10) 0.0195(3) Uani 1 1 d
C281 C -0.21167(17) -0.00065(13) 0.20483(13) 0.0260(4) Uani 1 1 d
H28C H -0.2665(19) 0.0226(13) 0.2584(13) 0.034(5) Uiso 1 1 d
H28B H -0.2598(18) -0.0519(13) 0.1994(12) 0.029(5) Uiso 1 1 d
H28A H -0.2175(18) 0.0578(14) 0.1451(13) 0.029(5) Uiso 1 1 d
C282 C -0.0396(2) -0.14220(13) 0.31164(12) 0.0269(4) Uani 1 1 d
H28F H 0.062(2) -0.1800(15) 0.3178(13) 0.042(5) Uiso 1 1 d
H28E H -0.0686(19) -0.1236(14) 0.3706(13) 0.037(5) Uiso 1 1 d
H28D H -0.097(2) -0.1880(15) 0.3111(13) 0.041(5) Uiso 1 1 d
C283 C 0.00410(18) -0.09219(13) 0.14086(12) 0.0246(3) Uani 1 1 d
H28I H 0.108(2) -0.1246(14) 0.1431(13) 0.041(5) Uiso 1 1 d
H28H H -0.0058(17) -0.0408(13) 0.0772(12) 0.023(4) Uiso 1 1 d
H28G H -0.0488(19) -0.1417(13) 0.1452(12) 0.029(5) Uiso 1 1 d
C29 C -0.10908(16) 0.05029(11) 0.37189(10) 0.0197(3) Uani 1 1 d
H29 H -0.1763(18) 0.0128(13) 0.3714(11) 0.027(4) Uiso 1 1 d
C31 C -0.16353(15) 0.37112(11) 0.50945(10) 0.0195(3) Uani 1 1 d
C32 C -0.24454(15) 0.30032(11) 0.54910(10) 0.0177(3) Uani 1 1 d
C33 C -0.36712(15) 0.31524(11) 0.60702(10) 0.0197(3) Uani 1 1 d
C34 C -0.41132(18) 0.40725(13) 0.62037(12) 0.0277(4) Uani 1 1 d
H34 H -0.499(2) 0.4217(15) 0.6598(14) 0.044(5) Uiso 1 1 d
C35 C -0.33646(18) 0.47988(13) 0.57885(13) 0.0309(4) Uani 1 1 d
H35 H -0.369(2) 0.5451(15) 0.5907(12) 0.036(5) Uiso 1 1 d
C36 C -0.21160(18) 0.46159(12) 0.52427(12) 0.0262(4) Uani 1 1 d
H36 H -0.1543(17) 0.5108(13) 0.4970(11) 0.023(4) Uiso 1 1 d
C41 C -0.23138(15) 0.07345(11) 0.51052(10) 0.0180(3) Uani 1 1 d
C42 C -0.29983(17) -0.00348(12) 0.53938(11) 0.0226(3) Uani 1 1 d
H42 H -0.2687(19) -0.0581(14) 0.5127(12) 0.033(5) Uiso 1 1 d
C43 C -0.41316(18) -0.00517(13) 0.60685(11) 0.0266(4) Uani 1 1 d
H43 H -0.4598(18) -0.0587(13) 0.6285(12) 0.025(4) Uiso 1 1 d
C44 C -0.45920(17) 0.07090(12) 0.64382(11) 0.0247(3) Uani 1 1 d
H44 H -0.539(2) 0.0682(13) 0.6908(12) 0.032(5) Uiso 1 1 d
C45 C -0.39159(15) 0.14867(11) 0.61789(10) 0.0195(3) Uani 1 1 d
C46 C -0.27406(15) 0.14609(11) 0.55374(10) 0.0170(3) Uani 1 1 d
C1 C -0.44435(16) 0.23283(12) 0.65857(11) 0.0219(3) Uani 1 1 d
C2 C -0.4128(2) 0.19146(16) 0.76231(12) 0.0355(4) Uani 1 1 d
H2C H -0.444(2) 0.2421(15) 0.7912(14) 0.045(6) Uiso 1 1 d
H2B H -0.304(3) 0.1655(17) 0.7653(15) 0.060(7) Uiso 1 1 d
H2A H -0.465(2) 0.1353(15) 0.7997(14) 0.043(6) Uiso 1 1 d
C3 C -0.60474(19) 0.27281(16) 0.65126(18) 0.0386(5) Uani 1 1 d
H3C H -0.625(2) 0.2980(17) 0.5830(17) 0.060(7) Uiso 1 1 d
H3B H -0.657(2) 0.2205(16) 0.6840(14) 0.046(6) Uiso 1 1 d
H3A H -0.641(2) 0.3254(17) 0.6821(15) 0.054(6) Uiso 1 1 d

loop_
_atom_site_aniso_label
_atom_site_aniso_U_11
_atom_site_aniso_U_22
_atom_site_aniso_U_33
_atom_site_aniso_U_23
_atom_site_aniso_U_13
_atom_site_aniso_U_12
O1 0.0201(6) 0.0202(6) 0.0302(6) -0.0020(5) -0.0073(5) 0.0014(5)
O2 0.0213(6) 0.0202(6) 0.0221(5) -0.0027(5) -0.0018(4) -0.0048(5)
O3 0.0319(7) 0.0327(7) 0.0392(7) -0.0224(6) 0.0086(5) -0.0170(5)
O4 0.0251(6) 0.0275(6) 0.0300(6) -0.0192(5) 0.0036(5) -0.0083(5)
O5 0.0177(5) 0.0178(5) 0.0268(6) -0.0119(5) 0.0023(4) -0.0038(4)
N1 0.0176(6) 0.0196(7) 0.0235(7) -0.0099(5) 0.0014(5) -0.0050(5)
N2 0.0177(6) 0.0170(6) 0.0208(6) -0.0080(5) -0.0007(5) -0.0010(5)
C11 0.0183(7) 0.0161(7) 0.0237(8) -0.0067(6) -0.0060(6) -0.0006(6)
C12 0.0225(8) 0.0156(7) 0.0203(7) -0.0064(6) -0.0021(6) -0.0065(6)
C13 0.0178(7) 0.0151(7) 0.0219(7) -0.0074(6) -0.0017(6) -0.0031(6)
C14 0.0194(7) 0.0175(8) 0.0259(8) -0.0064(6) -0.0028(6) -0.0030(6)
C15 0.0198(8) 0.0205(8) 0.0222(8) -0.0053(7) 0.0004(6) -0.0049(6)
C16 0.0173(7) 0.0200(8) 0.0242(8) -0.0113(6) -0.0012(6) -0.0030(6)
C17 0.0158(7) 0.0262(8) 0.0290(8) -0.0124(7) -0.0003(6) -0.0028(6)
C171 0.0241(9) 0.0386(11) 0.0514(12) -0.0286(10) 0.0007(8) 0.0003(8)
C172 0.0216(9) 0.0338(10) 0.0353(10) -0.0118(9) -0.0042(7) -0.0086(8)
C173 0.0184(9) 0.0451(12) 0.0329(10) -0.0064(9) 0.0032(7) -0.0052(8)
C18 0.0208(8) 0.0243(9) 0.0344(9) 0.0039(7) -0.0039(7) -0.0013(7)
C181 0.0270(10) 0.0509(14) 0.0413(12) 0.0193(11) -0.0067(9) -0.0018(10)
C182 0.0314(10) 0.0168(9) 0.0708(15) -0.0038(10) -0.0026(10) 0.0021(8)
C183 0.0262(10) 0.0434(12) 0.0342(10) 0.0025(9) -0.0127(8) -0.0048(9)
C19 0.0169(7) 0.0168(8) 0.0252(8) -0.0086(6) -0.0023(6) -0.0025(6)
C21 0.0189(7) 0.0190(8) 0.0271(8) -0.0102(7) -0.0019(6) -0.0045(6)
C22 0.0191(7) 0.0193(8) 0.0239(8) -0.0112(6) -0.0035(6) -0.0006(6)
C23 0.0161(7) 0.0180(7) 0.0201(7) -0.0075(6) -0.0030(6) -0.0001(6)
C24 0.0160(7) 0.0179(7) 0.0213(7) -0.0077(6) -0.0044(6) 0.0000(6)
C25 0.0181(7) 0.0220(8) 0.0215(7) -0.0102(7) -0.0031(6) -0.0018(6)
C26 0.0160(7) 0.0200(8) 0.0223(7) -0.0060(6) -0.0029(6) -0.0013(6)
C27 0.0196(8) 0.0291(9) 0.0231(8) -0.0090(7) 0.0004(6) -0.0070(7)
C271 0.0347(10) 0.0604(14) 0.0279(9) -0.0229(10) 0.0098(8) -0.0244(10)
C272 0.0196(8) 0.0386(11) 0.0337(10) -0.0158(9) 0.0009(7) -0.0077(8)
C273 0.0379(12) 0.0361(11) 0.0366(11) 0.0015(9) 0.0038(9) -0.0072(9)
C28 0.0187(7) 0.0200(8) 0.0213(7) -0.0089(6) -0.0023(6) -0.0035(6)
C281 0.0197(8) 0.0284(9) 0.0332(9) -0.0135(8) -0.0035(7) -0.0056(7)
C282 0.0333(10) 0.0241(9) 0.0247(8) -0.0086(7) -0.0037(7) -0.0076(8)
C283 0.0268(9) 0.0271(9) 0.0245(8) -0.0133(7) -0.0011(7) -0.0078(7)
C29 0.0190(7) 0.0185(8) 0.0229(8) -0.0088(6) -0.0035(6) -0.0027(6)
C31 0.0184(7) 0.0216(8) 0.0198(7) -0.0092(6) -0.0009(6) -0.0040(6)
C32 0.0175(7) 0.0166(7) 0.0194(7) -0.0088(6) -0.0034(6) 0.0004(6)
C33 0.0180(7) 0.0219(8) 0.0207(7) -0.0099(6) -0.0012(6) -0.0032(6)
C34 0.0247(8) 0.0292(9) 0.0335(9) -0.0192(8) 0.0067(7) -0.0064(7)
C35 0.0309(9) 0.0257(9) 0.0400(10) -0.0199(8) 0.0062(7) -0.0063(7)
C36 0.0272(9) 0.0235(9) 0.0323(9) -0.0133(7) 0.0024(7) -0.0101(7)
C41 0.0168(7) 0.0174(7) 0.0180(7) -0.0058(6) -0.0019(6) -0.0010(6)
C42 0.0259(8) 0.0187(8) 0.0230(8) -0.0074(7) -0.0022(6) -0.0042(6)
C43 0.0319(9) 0.0229(8) 0.0276(9) -0.0096(7) 0.0037(7) -0.0126(7)
C44 0.0241(8) 0.0263(9) 0.0242(8) -0.0091(7) 0.0042(6) -0.0093(7)
C45 0.0190(7) 0.0210(8) 0.0182(7) -0.0070(6) -0.0021(6) -0.0031(6)
C46 0.0155(7) 0.0156(7) 0.0189(7) -0.0043(6) -0.0032(5) -0.0028(6)
C1 0.0176(7) 0.0252(8) 0.0250(8) -0.0130(7) 0.0035(6) -0.0050(6)
C2 0.0512(12) 0.0360(11) 0.0234(9) -0.0151(8) 0.0081(8) -0.0166(10)
C3 0.0186(9) 0.0334(11) 0.0697(15) -0.0281(11) 0.0045(9) -0.0055(8)

loop_
_atom_type_symbol
_atom_type_description
_atom_type_scat_dispersion_real
_atom_type_scat_dispersion_imag
_atom_type_scat_source
C C 0.0033 0.0016 'International Tables Vol C Tables 4.2.6.8 and 6.1.1.4'
H H 0.0000 0.0000 'International Tables Vol C Tables 4.2.6.8 and 6.1.1.4'
N N 0.0061 0.0033 'International Tables Vol C Tables 4.2.6.8 and 6.1.1.4'
O O 0.0106 0.0060 'International Tables Vol C Tables 4.2.6.8 and 6.1.1.4'

loop_
_geom_angle_atom_site_label_1
_geom_angle_atom_site_label_2
_geom_angle_atom_site_label_3
_geom_angle
C11 O1 H1 107.2(14)
C12 O2 H2 108.6(14)
C21 O3 H3 106.3(14)
C22 O4 H4 104.8(12)
C46 O5 C32 118.28(11)
C19 N1 C31 119.38(13)
C29 N2 C41 121.22(13)
O1 C11 C16 121.12(13)
O1 C11 C12 117.67(13)
C16 C11 C12 121.21(13)
O2 C12 C11 115.23(13)
O2 C12 C13 123.46(13)
C11 C12 C13 121.30(14)
C12 C13 C14 118.77(13)
C12 C13 C19 117.30(13)
C14 C13 C19 123.85(13)
C15 C14 C13 117.25(14)
C15 C14 C18 119.42(14)
C13 C14 C18 123.31(13)
C14 C15 C16 124.93(15)
C14 C15 H15 119.1(9)
C16 C15 H15 116.0(9)
C11 C16 C15 116.43(14)
C11 C16 C17 122.18(14)
C15 C16 C17 121.39(14)
C173 C17 C172 107.82(14)
C173 C17 C16 112.37(13)
C172 C17 C16 109.66(13)
C173 C17 C171 108.22(15)
C172 C17 C171 109.44(15)
C16 C17 C171 109.28(13)
C17 C171 H17C 111.5(12)
C17 C171 H17B 110.6(13)
H17C C171 H17B 110.3(17)
C17 C171 H17A 108.3(11)
H17C C171 H17A 109.3(17)
H17B C171 H17A 106.7(16)
C17 C172 H17F 113.0(12)
C17 C172 H17E 111.8(11)
H17F C172 H17E 104.7(16)
C17 C172 H17D 109.2(12)
H17F C172 H17D 102.6(16)
H17E C172 H17D 115.2(16)
C17 C173 H17I 112.4(11)
C17 C173 H17H 112.4(11)
H17I C173 H17H 107.4(16)
C17 C173 H17G 110.2(12)
H17I C173 H17G 108.6(16)
H17H C173 H17G 105.4(16)
C182 C18 C183 112.07(16)
C182 C18 C181 106.50(17)
C183 C18 C181 105.83(17)
C182 C18 C14 110.99(15)
C183 C18 C14 109.76(14)
C181 C18 C14 111.55(14)
C18 C181 H18C 109.8(12)
C18 C181 H18B 112.8(12)
H18C C181 H18B 105.2(17)
C18 C181 H18A 111.9(12)
H18C C181 H18A 107.0(17)
H18B C181 H18A 109.7(18)
C18 C182 H18F 111.6(14)
C18 C182 H18E 117.5(12)
H18F C182 H18E 107.1(18)
C18 C182 H18D 112.1(14)
H18F C182 H18D 103.1(19)
H18E C182 H18D 104.2(18)
C18 C183 H18I 111.2(15)
C18 C183 H18H 115.6(12)
H18I C183 H18H 106.1(19)
C18 C183 H18G 109.4(12)
H18I C183 H18G 105.9(18)
H18H C183 H18G 108.2(17)
N1 C19 C13 122.23(14)
N1 C19 H19 119.9(9)
C13 C19 H19 117.8(9)
O3 C21 C26 121.48(14)
O3 C21 C22 117.79(13)
C26 C21 C22 120.73(14)
O4 C22 C21 114.65(13)
O4 C22 C23 123.51(13)
C21 C22 C23 121.83(13)
C22 C23 C24 118.37(13)
C22 C23 C29 117.23(13)
C24 C23 C29 124.31(13)
C25 C24 C23 117.19(14)
C25 C24 C28 119.45(13)
C23 C24 C28 123.34(13)
C24 C25 C26 125.27(14)
C24 C25 H25 117.7(10)
C26 C25 H25 117.1(10)
C21 C26 C25 116.60(14)
C21 C26 C27 121.32(13)
C25 C26 C27 122.08(14)
C273 C27 C271 108.38(16)
C273 C27 C26 110.21(14)
C271 C27 C26 111.74(13)
C273 C27 C272 109.73(15)
C271 C27 C272 107.45(14)
C26 C27 C272 109.28(13)
C27 C271 H27C 110.6(11)
C27 C271 H27B 106.2(12)
H27C C271 H27B 112.6(16)
C27 C271 H27A 111.3(12)
H27C C271 H27A 110.6(16)
H27B C271 H27A 105.5(16)
C27 C272 H27F 109.2(12)
C27 C272 H27E 113.4(11)
H27F C272 H27E 103.8(16)
C27 C272 H27D 108.9(11)
H27F C272 H27D 114.1(16)
H27E C272 H27D 107.5(15)
C27 C273 H27I 109.8(14)
C27 C273 H27H 111.7(12)
H27I C273 H27H 108.6(19)
C27 C273 H27G 112.6(12)
H27I C273 H27G 108.4(18)
H27H C273 H27G 105.7(17)
C283 C28 C282 105.84(13)
C283 C28 C24 111.98(12)
C282 C28 C24 112.07(12)
C283 C28 C281 105.21(13)
C282 C28 C281 111.28(13)
C24 C28 C281 110.19(12)
C28 C281 H28C 113.1(10)
C28 C281 H28B 108.3(10)
H28C C281 H28B 106.9(14)
C28 C281 H28A 109.3(10)
H28C C281 H28A 109.2(14)
H28B C281 H28A 109.9(13)
C28 C282 H28F 111.0(11)
C28 C282 H28E 112.8(10)
H28F C282 H28E 104.7(15)
C28 C282 H28D 110.4(11)
H28F C282 H28D 108.3(16)
H28E C282 H28D 109.5(15)
C28 C283 H28I 112.3(11)
C28 C283 H28H 114.3(10)
H28I C283 H28H 105.2(14)
C28 C283 H28G 108.1(10)
H28I C283 H28G 109.2(15)
H28H C283 H28G 107.5(14)
N2 C29 C23 121.53(14)
N2 C29 H29 120.0(10)
C23 C29 H29 118.4(10)
C36 C31 C32 118.71(14)
C36 C31 N1 121.90(14)
C32 C31 N1 119.15(13)
O5 C32 C33 123.23(13)
O5 C32 C31 114.50(12)
C33 C32 C31 122.27(14)
C32 C33 C34 117.01(14)
C32 C33 C1 121.43(13)
C34 C33 C1 121.44(13)
C35 C34 C33 121.77(15)
C35 C34 H34 118.5(12)
C33 C34 H34 119.7(12)
C34 C35 C36 119.97(16)
C34 C35 H35 120.6(10)
C36 C35 H35 119.3(11)
C35 C36 C31 120.16(15)
C35 C36 H36 121.2(10)
C31 C36 H36 118.6(10)
C42 C41 C46 118.95(13)
C42 C41 N2 124.60(14)
C46 C41 N2 116.44(13)
C41 C42 C43 119.94(15)
C41 C42 H42 120.9(10)
C43 C42 H42 119.1(10)
C44 C43 C42 119.91(15)
C44 C43 H43 119.3(10)
C42 C43 H43 120.8(10)
C43 C44 C45 121.88(15)
C43 C44 H44 118.3(11)
C45 C44 H44 119.7(11)
C46 C45 C44 117.10(14)
C46 C45 C1 121.52(13)
C44 C45 C1 121.38(13)
O5 C46 C45 123.20(13)
O5 C46 C41 114.85(12)
C45 C46 C41 121.92(13)
C33 C1 C45 110.22(12)
C33 C1 C3 110.45(14)
C45 C1 C3 109.62(13)
C33 C1 C2 108.66(13)
C45 C1 C2 108.39(14)
C3 C1 C2 109.46(15)
C1 C2 H2C 111.6(12)
C1 C2 H2B 107.9(12)
H2C C2 H2B 108.4(17)
C1 C2 H2A 110.6(11)
H2C C2 H2A 107.4(16)
H2B C2 H2A 111.1(16)
C1 C3 H3C 109.0(13)
C1 C3 H3B 111.8(12)
H3C C3 H3B 106.7(17)
C1 C3 H3A 110.0(12)
H3C C3 H3A 113.0(18)
H3B C3 H3A 106.4(17)

loop_
_geom_bond_atom_site_label_1
_geom_bond_atom_site_label_2
_geom_bond_distance
O1 C11 1.3697(18)
O1 H1 0.89(2)
O2 C12 1.3506(18)
O2 H2 0.97(3)
O3 C21 1.3636(18)
O3 H3 0.93(2)
O4 C22 1.3474(18)
O4 H4 1.00(2)
O5 C46 1.3730(17)
O5 C32 1.3741(17)
N1 C19 1.2782(19)
N1 C31 1.4118(18)
N2 C29 1.2840(19)
N2 C41 1.4077(18)
C11 C16 1.378(2)
C11 C12 1.391(2)
C12 C13 1.403(2)
C13 C14 1.414(2)
C13 C19 1.459(2)
C14 C15 1.383(2)
C14 C18 1.540(2)
C15 C16 1.399(2)
C15 H15 0.963(16)
C16 C17 1.530(2)
C17 C173 1.523(2)
C17 C172 1.527(2)
C17 C171 1.530(2)
C171 H17C 1.04(2)
C171 H17B 0.98(2)
C171 H17A 1.00(2)
C172 H17F 0.97(2)
C172 H17E 0.97(2)
C172 H17D 0.96(2)
C173 H17I 1.02(2)
C173 H17H 1.03(2)
C173 H17G 0.95(2)
C18 C182 1.531(3)
C18 C183 1.533(3)
C18 C181 1.533(3)
C181 H18C 0.98(2)
C181 H18B 0.99(2)
C181 H18A 1.08(2)
C182 H18F 1.04(3)
C182 H18E 1.07(2)
C182 H18D 0.99(2)
C183 H18I 1.05(3)
C183 H18H 1.00(2)
C183 H18G 0.99(2)
C19 H19 0.952(16)
C21 C26 1.381(2)
C21 C22 1.394(2)
C22 C23 1.402(2)
C23 C24 1.423(2)
C23 C29 1.446(2)
C24 C25 1.379(2)
C24 C28 1.539(2)
C25 C26 1.397(2)
C25 H25 0.957(17)
C26 C27 1.526(2)
C27 C273 1.525(3)
C27 C271 1.525(2)
C27 C272 1.530(2)
C271 H27C 1.04(2)
C271 H27B 0.99(2)
C271 H27A 1.04(2)
C272 H27F 1.00(2)
C272 H27E 0.95(2)
C272 H27D 1.01(2)
C273 H27I 0.98(3)
C273 H27H 1.02(2)
C273 H27G 1.00(2)
C28 C283 1.531(2)
C28 C282 1.531(2)
C28 C281 1.541(2)
C281 H28C 1.018(19)
C281 H28B 1.033(18)
C281 H28A 1.003(18)
C282 H28F 1.00(2)
C282 H28E 1.013(19)
C282 H28D 1.00(2)
C283 H28I 1.00(2)
C283 H28H 0.996(17)
C283 H28G 0.988(18)
C29 H29 0.977(18)
C31 C36 1.382(2)
C31 C32 1.391(2)
C32 C33 1.384(2)
C33 C34 1.392(2)
C33 C1 1.515(2)
C34 C35 1.372(2)
C34 H34 0.98(2)
C35 C36 1.380(2)
C35 H35 1.00(2)
C36 H36 0.973(17)
C41 C42 1.379(2)
C41 C46 1.397(2)
C42 C43 1.382(2)
C42 H42 0.990(19)
C43 C44 1.376(2)
C43 H43 0.952(18)
C44 C45 1.388(2)
C44 H44 0.969(18)
C45 C46 1.383(2)
C45 C1 1.521(2)
C1 C3 1.530(2)
C1 C2 1.536(2)
C2 H2C 0.96(2)
C2 H2B 1.03(2)
C2 H2A 1.04(2)
C3 H3C 1.01(2)
C3 H3B 0.98(2)
C3 H3A 1.01(2)
